data_2212093
loop_
_publ_author_name
'Gu, Wen'
'Tang, Qing-Gang'

_publ_section_title
;
 <i>N</i>,<i>N</i>'-Bis(3,5-dimethoxyphenyl)oxamide
;
_journal_coeditor_code CI2260
_journal_issue 2
_journal_name_full 'Acta Crystallographica Section E'
_journal_page_first o513
_journal_page_last o514
_journal_paper_doi 10.1107/S1600536806056030
_journal_volume 63
_journal_year 2007
_chemical_formula_iupac 'C18 H20 N2 O6'
_chemical_formula_moiety 'C18 H20 N2 O6'
_chemical_formula_sum 'C18 H20 N2 O6'
_chemical_formula_weight 360.36
_chemical_name_systematic
;
N,N'-Bis(3,5-dimethoxyphenyl)oxamide
;
_space_group_IT_number 14
_symmetry_cell_setting monoclinic
_symmetry_space_group_name_Hall '-P 2ybc'
_symmetry_space_group_name_H-M 'P 1 21/c 1'
_atom_sites_solution_hydrogens geom
_atom_sites_solution_primary direct
_atom_sites_solution_secondary difmap
_cell_angle_alpha 90.00
_cell_angle_beta 92.59(3)
_cell_angle_gamma 90.00
_cell_formula_units_Z 2
_cell_length_a 6.7851(7)
_cell_length_b 15.6234(15)
_cell_length_c 8.0308(8)
_cell_measurement_reflns_used 568
_cell_measurement_temperature 293(2)
_cell_measurement_theta_max 25.36
_cell_measurement_theta_min 2.82
_cell_volume 850.45(15)
_computing_cell_refinement 'SAINT (Bruker, 2001)'
_computing_data_collection 'SMART (Bruker, 2001)'
_computing_data_reduction SAINT
_computing_molecular_graphics 'SHELXTL (Bruker, 2001)'
_computing_publication_material SHELXL97
_computing_structure_refinement 'SHELXL97 (Sheldrick, 1997)'
_computing_structure_solution 'SHELXS97 (Sheldrick, 1997)'
_diffrn_ambient_temperature 293(2)
_diffrn_measured_fraction_theta_full 0.998
_diffrn_measured_fraction_theta_max 0.998
_diffrn_measurement_device_type 'Bruker SMART CCD area-detector'
_diffrn_measurement_method '\f and \w'
_diffrn_radiation_monochromator graphite
_diffrn_radiation_source 'fine-focus sealed tube'
_diffrn_radiation_type MoK\a
_diffrn_radiation_wavelength 0.71073
_diffrn_reflns_av_R_equivalents 0.0614
_diffrn_reflns_av_sigmaI/netI 0.1223
_diffrn_reflns_limit_h_max 8
_diffrn_reflns_limit_h_min 0
_diffrn_reflns_limit_k_max 19
_diffrn_reflns_limit_k_min 0
_diffrn_reflns_limit_l_max 9
_diffrn_reflns_limit_l_min -9
_diffrn_reflns_number 1805
_diffrn_reflns_theta_full 25.97
_diffrn_reflns_theta_max 25.97
_diffrn_reflns_theta_min 2.61
_diffrn_standards_decay_% 0
_diffrn_standards_interval_count 0
_diffrn_standards_interval_time 0
_diffrn_standards_number 0
_exptl_absorpt_coefficient_mu 0.107
_exptl_absorpt_correction_T_max 0.9894
_exptl_absorpt_correction_T_min 0.9790
_exptl_absorpt_correction_type multi-scan
_exptl_absorpt_process_details '(SADABS; Bruker, 2001)'
_exptl_crystal_colour yellow
_exptl_crystal_density_diffrn 1.407
_exptl_crystal_density_method 'not measured'
_exptl_crystal_description Block
_exptl_crystal_F_000 380
_exptl_crystal_size_max 0.20
_exptl_crystal_size_mid 0.20
_exptl_crystal_size_min 0.10
_refine_diff_density_max 0.198
_refine_diff_density_min -0.200
_refine_ls_extinction_coef 0.023(3)
_refine_ls_extinction_expression Fc^*^=kFc[1+0.001xFc^2^\l^3^/sin(2\q)]^-1/4^
_refine_ls_extinction_method SHELXL97
_refine_ls_goodness_of_fit_ref 0.981
_refine_ls_hydrogen_treatment constr
_refine_ls_matrix_type full
_refine_ls_number_parameters 119
_refine_ls_number_reflns 1672
_refine_ls_number_restraints 0
_refine_ls_restrained_S_all 0.981
_refine_ls_R_factor_all 0.1770
_refine_ls_R_factor_gt 0.0686
_refine_ls_shift/su_max 0.001
_refine_ls_shift/su_mean 0.000
_refine_ls_structure_factor_coef Fsqd
_refine_ls_weighting_details 'calc w=1/[\s^2^(Fo^2^)+(0.0455P)^2^] where P=(Fo^2^+2Fc^2^)/3'
_refine_ls_weighting_scheme calc
_refine_ls_wR_factor_gt 0.1152
_refine_ls_wR_factor_ref 0.1520
_reflns_number_gt 747
_reflns_number_total 1672
_reflns_threshold_expression I>2\s(I)
_cod_data_source_file ci2260.cif
_cod_data_source_block I
_cod_original_sg_symbol_H-M 'P 21/c'
_cod_database_code 2212093
_cod_database_fobs_code 2212093

loop_
_symmetry_equiv_pos_as_xyz
'x, y, z'
'-x, y+1/2, -z+1/2'
'-x, -y, -z'
'x, -y-1/2, z-1/2'

loop_
_atom_site_type_symbol
_atom_site_label
_atom_site_fract_x
_atom_site_fract_y
_atom_site_fract_z
_atom_site_U_iso_or_equiv
_atom_site_adp_type
_atom_site_calc_flag
_atom_site_refinement_flags
_atom_site_occupancy
O O1 0.9357(4) 0.39607(17) 0.0578(4) 0.0455(9) Uani d . 1
N N1 0.7849(4) 0.52401(19) 0.1057(4) 0.0369(9) Uani d . 1
H H1 0.8026 0.5779 0.0898 0.044 Uiso calc R 1
C C1 0.6123(5) 0.5035(2) 0.1918(5) 0.0331(11) Uani d . 1
O O2 0.3664(4) 0.32151(17) 0.3573(4) 0.0557(10) Uani d . 1
C C2 0.5707(5) 0.4206(2) 0.2346(5) 0.0388(11) Uani d . 1
H H2 0.6543 0.3760 0.2080 0.047 Uiso calc R 1
O O3 0.1923(4) 0.61539(17) 0.3610(4) 0.0487(9) Uani d . 1
C C3 0.3995(6) 0.4055(2) 0.3191(5) 0.0360(11) Uani d . 1
C C4 0.2753(6) 0.4712(2) 0.3608(5) 0.0357(10) Uani d . 1
H H4 0.1619 0.4603 0.4182 0.043 Uiso calc R 1
C C5 0.3237(6) 0.5542(3) 0.3148(5) 0.0340(10) Uani d . 1
C C6 0.4916(5) 0.5713(3) 0.2313(5) 0.0366(10) Uani d . 1
H H6 0.5234 0.6270 0.2019 0.044 Uiso calc R 1
C C7 0.1935(6) 0.3021(3) 0.4454(6) 0.0626(16) Uani d . 1
H H7A 0.1867 0.2415 0.4641 0.094 Uiso calc R 1
H H7B 0.0787 0.3203 0.3807 0.094 Uiso calc R 1
H H7C 0.1991 0.3314 0.5506 0.094 Uiso calc R 1
C C8 0.2426(6) 0.7022(2) 0.3258(6) 0.0542(14) Uani d . 1
H H8A 0.1407 0.7395 0.3622 0.081 Uiso calc R 1
H H8B 0.2557 0.7090 0.2080 0.081 Uiso calc R 1
H H8C 0.3653 0.7164 0.3835 0.081 Uiso calc R 1
C C9 0.9241(6) 0.4737(3) 0.0452(5) 0.0336(10) Uani d . 1

loop_
_atom_site_aniso_label
_atom_site_aniso_U_11
_atom_site_aniso_U_22
_atom_site_aniso_U_33
_atom_site_aniso_U_12
_atom_site_aniso_U_13
_atom_site_aniso_U_23
O1 0.0350(18) 0.0340(17) 0.069(2) -0.0007(14) 0.0215(16) 0.0030(16)
N1 0.0310(19) 0.0296(19) 0.051(2) -0.0065(16) 0.0155(18) -0.0013(18)
C1 0.024(2) 0.039(2) 0.037(3) -0.0025(19) 0.009(2) -0.003(2)
O2 0.051(2) 0.0357(17) 0.084(2) -0.0034(15) 0.0356(18) 0.0084(16)
C2 0.033(2) 0.031(2) 0.054(3) 0.006(2) 0.015(2) 0.000(2)
O3 0.0427(19) 0.0393(18) 0.066(2) 0.0060(14) 0.0226(17) -0.0001(16)
C3 0.036(2) 0.030(2) 0.043(3) -0.005(2) 0.010(2) 0.0012(19)
C4 0.031(2) 0.042(2) 0.036(2) -0.003(2) 0.013(2) 0.001(2)
C5 0.028(2) 0.038(2) 0.037(2) 0.0019(19) 0.007(2) -0.005(2)
C6 0.034(2) 0.034(2) 0.043(2) 0.004(2) 0.014(2) 0.000(2)
C7 0.048(3) 0.055(3) 0.088(4) -0.015(3) 0.033(3) 0.014(3)
C8 0.050(3) 0.036(3) 0.078(4) 0.006(2) 0.015(3) 0.000(2)
C9 0.026(2) 0.037(2) 0.038(3) -0.002(2) 0.0077(19) -0.007(2)

loop_
_atom_type_symbol
_atom_type_description
_atom_type_scat_dispersion_real
_atom_type_scat_dispersion_imag
_atom_type_scat_source
C C 0.0033 0.0016 'International Tables Vol C Tables 4.2.6.8 and 6.1.1.4'
H H 0.0000 0.0000 'International Tables Vol C Tables 4.2.6.8 and 6.1.1.4'
N N 0.0061 0.0033 'International Tables Vol C Tables 4.2.6.8 and 6.1.1.4'
O O 0.0106 0.0060 'International Tables Vol C Tables 4.2.6.8 and 6.1.1.4'

loop_
_geom_angle_atom_site_label_1
_geom_angle_atom_site_label_2
_geom_angle_atom_site_label_3
_geom_angle_site_symmetry_3
_geom_angle
C9 N1 C1 . 130.9(3)
C9 N1 H1 . 114.6
C1 N1 H1 . 114.6
C2 C1 C6 . 122.3(4)
C2 C1 N1 . 121.1(3)
C6 C1 N1 . 116.6(3)
C3 O2 C7 . 117.5(3)
C1 C2 C3 . 117.9(4)
C1 C2 H2 . 121.0
C3 C2 H2 . 121.0
C5 O3 C8 . 116.3(3)
O2 C3 C4 . 123.5(3)
O2 C3 C2 . 114.9(3)
C4 C3 C2 . 121.6(3)
C3 C4 C5 . 118.4(3)
C3 C4 H4 . 120.8
C5 C4 H4 . 120.8
O3 C5 C6 . 124.2(4)
O3 C5 C4 . 114.4(3)
C6 C5 C4 . 121.4(4)
C5 C6 C1 . 118.4(4)
C5 C6 H6 . 120.8
C1 C6 H6 . 120.8
O2 C7 H7A . 109.5
O2 C7 H7B . 109.5
H7A C7 H7B . 109.5
O2 C7 H7C . 109.5
H7A C7 H7C . 109.5
H7B C7 H7C . 109.5
O3 C8 H8A . 109.5
O3 C8 H8B . 109.5
H8A C8 H8B . 109.5
O3 C8 H8C . 109.5
H8A C8 H8C . 109.5
H8B C8 H8C . 109.5
O1 C9 N1 . 126.8(4)
O1 C9 C9 3_765 122.1(4)
N1 C9 C9 3_765 111.1(4)

loop_
_geom_bond_atom_site_label_1
_geom_bond_atom_site_label_2
_geom_bond_site_symmetry_2
_geom_bond_distance
O1 C9 . 1.220(4)
N1 C9 . 1.337(4)
N1 C1 . 1.423(5)
N1 H1 . 0.86
C1 C2 . 1.372(5)
C1 C6 . 1.384(5)
O2 C3 . 1.368(4)
O2 C7 . 1.430(4)
C2 C3 . 1.392(5)
C2 H2 . 0.93
O3 C5 . 1.370(4)
O3 C8 . 1.430(4)
C3 C4 . 1.379(5)
C4 C5 . 1.392(5)
C4 H4 . 0.93
C5 C6 . 1.374(5)
C6 H6 . 0.93
C7 H7A . 0.96
C7 H7B . 0.96
C7 H7C . 0.96
C8 H8A . 0.96
C8 H8B . 0.96
C8 H8C . 0.96
C9 C9 3_765 1.527(7)

loop_
_geom_hbond_atom_site_label_D
_geom_hbond_atom_site_label_H
_geom_hbond_atom_site_label_A
_geom_hbond_site_symmetry_A
_geom_hbond_distance_DH
_geom_hbond_distance_HA
_geom_hbond_distance_DA
_geom_hbond_angle_DHA
N1 H1 O1 3_765 0.86 2.22 2.665(4) 112
C2 H2 O1 . 0.93 2.33 2.935(5) 123

loop_
_geom_torsion_atom_site_label_1
_geom_torsion_atom_site_label_2
_geom_torsion_atom_site_label_3
_geom_torsion_atom_site_label_4
_geom_torsion_site_symmetry_4
_geom_torsion
C9 N1 C1 C2 . 3.8(7)
C9 N1 C1 C6 . -176.9(4)
C6 C1 C2 C3 . 0.6(6)
N1 C1 C2 C3 . 179.9(4)
C7 O2 C3 C4 . -0.1(6)
C7 O2 C3 C2 . 179.5(4)
C1 C2 C3 O2 . 179.7(4)
C1 C2 C3 C4 . -0.7(6)
O2 C3 C4 C5 . -179.8(4)
C2 C3 C4 C5 . 0.6(6)
C8 O3 C5 C6 . -3.3(6)
C8 O3 C5 C4 . 176.1(4)
C3 C4 C5 O3 . 179.9(4)
C3 C4 C5 C6 . -0.6(6)
O3 C5 C6 C1 . 180.0(4)
C4 C5 C6 C1 . 0.6(6)
C2 C1 C6 C5 . -0.6(6)
N1 C1 C6 C5 . -179.8(4)
C1 N1 C9 O1 . -3.1(8)
C1 N1 C9 C9 3_765 177.3(4)
